data_1518544
loop_
_publ_author_name
'Brown-Xu, Samantha E'
'Chisholm, Malcolm H.'
'Durr, Christopher B.'
'Spilker, Thomas F.'
'Young, Philip J.'

_publ_section_title
;
 MM Quadruply Bonded Complexes Supported by Vinylbenzoate Ligands:
 Synthesis, Characterization, Photophysical Properties and Application as
 Synthons.
;
_journal_issue 3
_journal_name_full 'Chemical science (Royal Society of Chemistry : 2010)'
_journal_page_first 1780
_journal_page_last 1791
_journal_paper_doi 10.1039/C4SC02542C
_journal_volume 6
_journal_year 2015
_chemical_formula_sum 'C58 H76 Mo2 O10'
_chemical_formula_weight 1125.06
_chemical_name_systematic
;
 ?
;
_space_group_IT_number 2
_symmetry_cell_setting triclinic
_symmetry_Int_Tables_number 2
_symmetry_space_group_name_Hall '-P 1'
_symmetry_space_group_name_H-M 'P -1'
_atom_sites_solution_hydrogens geom
_audit_conform_dict_location ftp://ftp.iucr.org/pub/cif_core.dic
_audit_conform_dict_name cif_core.dic
_audit_conform_dict_version 2.4.3
_audit_creation_date 2014-07-22T13:15:58-00:00
_audit_creation_method 'WinGX routine CIF_UPDATE'
_audit_update_record
;
2014-07-23 deposited with the CCDC.
2014-12-09 downloaded from the CCDC.
;
_cell_angle_alpha 107.0000(10)
_cell_angle_beta 105.1650(10)
_cell_angle_gamma 90.1140(10)
_cell_formula_units_Z 1
_cell_length_a 9.8343(2)
_cell_length_b 11.2520(2)
_cell_length_c 15.7140(3)
_cell_measurement_reflns_used 7302
_cell_measurement_temperature 150(2)
_cell_measurement_theta_max 27.48
_cell_measurement_theta_min 1.02
_cell_measurement_wavelength 0.71073
_cell_volume 1599.14(5)
_computing_cell_refinement 'HKL Scalepack (Otwinowski & Minor 1997)'
_computing_data_collection 'Collect (Bruker AXS BV, 1997-2004)'
_computing_data_reduction 'HKL Denzo and Scalepack (Otwinowski & Minor 1997)'
_computing_molecular_graphics 'Ortep for Windows (Farrugia, 2012)'
_computing_publication_material 'WinGX publication routines (Farrugia, 2012)'
_computing_structure_refinement 'SHELXL-2014 (Sheldrick, 2014)'
_diffrn_ambient_temperature 150(2)
_diffrn_detector 'CCD plate'
_diffrn_detector_area_resol_mean 9
_diffrn_measured_fraction_theta_full 1
_diffrn_measured_fraction_theta_max 0.998
_diffrn_measurement_device '95mm CCD camera on \k-goniostat'
_diffrn_measurement_device_type KappaCCD
_diffrn_measurement_method 'CCD rotation images, thick slices'
_diffrn_orient_matrix_UB_11 -0.099414
_diffrn_orient_matrix_UB_12 0.020285
_diffrn_orient_matrix_UB_13 -0.00159
_diffrn_orient_matrix_UB_21 0.029537
_diffrn_orient_matrix_UB_22 0.039413
_diffrn_orient_matrix_UB_23 0.068629
_diffrn_orient_matrix_UB_31 0.020605
_diffrn_orient_matrix_UB_32 0.082065
_diffrn_orient_matrix_UB_33 -0.008701
_diffrn_radiation_monochromator 'horizonally mounted graphite crystal'
_diffrn_radiation_probe x-ray
_diffrn_radiation_type MoK\a
_diffrn_radiation_wavelength 0.71073
_diffrn_reflns_av_R_equivalents 0.038
_diffrn_reflns_Laue_measured_fraction_full 1
_diffrn_reflns_Laue_measured_fraction_max 0.998
_diffrn_reflns_limit_h_max 12
_diffrn_reflns_limit_h_min -12
_diffrn_reflns_limit_k_max 14
_diffrn_reflns_limit_k_min -14
_diffrn_reflns_limit_l_max 20
_diffrn_reflns_limit_l_min -20
_diffrn_reflns_number 14219
_diffrn_reflns_point_group_measured_fraction_full 1
_diffrn_reflns_point_group_measured_fraction_max 0.998
_diffrn_reflns_theta_full 25.242
_diffrn_reflns_theta_max 27.467
_diffrn_reflns_theta_min 1.899
_diffrn_source 'Enraf Nonius FR590'
_exptl_absorpt_coefficient_mu 0.44
_exptl_absorpt_correction_T_max 0.936
_exptl_absorpt_correction_T_min 0.774
_exptl_absorpt_correction_type multi-scan
_exptl_absorpt_process_details 'HKL Scalepack (Otwinowski & Minor, 1997)'
_exptl_crystal_colour orange
_exptl_crystal_density_diffrn 1.168
_exptl_crystal_density_method 'not measured'
_exptl_crystal_description block
_exptl_crystal_F_000 588
_exptl_crystal_size_max 0.23
_exptl_crystal_size_mid 0.23
_exptl_crystal_size_min 0.15
_platon_squeeze_details
;                         
  A net of residual "Q" peaks remained in the difference map after the
 final refinement that could not be adequately modeled as solvent. The PLATON 
 squeeze program was utilized to remove the residual electron density. The program
 removed 45 electrons from the solvent accessible void which correlates 
 to highly disordered hexanes which was used in crystalization.
  
;
_refine_diff_density_max 0.559
_refine_diff_density_min -0.477
_refine_diff_density_rms 0.084
_refine_ls_extinction_method none
_refine_ls_goodness_of_fit_ref 1.06
_refine_ls_hydrogen_treatment constr
_refine_ls_matrix_type full
_refine_ls_number_constraints 0
_refine_ls_number_parameters 326
_refine_ls_number_reflns 7310
_refine_ls_number_restraints 1
_refine_ls_restrained_S_all 1.064
_refine_ls_R_factor_all 0.0496
_refine_ls_R_factor_gt 0.0378
_refine_ls_shift/su_max 0.001
_refine_ls_shift/su_mean 0
_refine_ls_structure_factor_coef Fsqd
_refine_ls_weighting_details 'w=1/[\s^2^(Fo^2^)+(0.0572P)^2^+0.4904P] where P=(Fo^2^+2Fc^2^)/3'
_refine_ls_weighting_scheme calc
_refine_ls_wR_factor_gt 0.0978
_refine_ls_wR_factor_ref 0.1038
_reflns_number_gt 6114
_reflns_number_total 7310
_reflns_threshold_expression 'I > 2\s(I)'
_cod_data_source_file c4sc02542c2.cif
_cod_data_source_block CBD018
_cod_depositor_comments
;Adding full bibliography for 1518543--1518544.cif.

 Adding full bibliography for 1518543--1518544.cif.
;
_cod_database_code 1518544

loop_
_symmetry_equiv_pos_as_xyz
'x, y, z'
'-x, -y, -z'

loop_
_atom_site_label
_atom_site_type_symbol
_atom_site_fract_x
_atom_site_fract_y
_atom_site_fract_z
_atom_site_U_iso_or_equiv
_atom_site_adp_type
_atom_site_occupancy
_atom_site_calc_flag
_atom_site_disorder_assembly
_atom_site_disorder_group
C28 C 0.6331(3) 0.8684(4) 0.3664(2) 0.0732(9) Uani 0.768(8) d A 1
H28 H 0.6136 0.9509 0.3659 0.088 Uiso 0.768(8) calc A 1
C29 C 0.7435(5) 0.8336(4) 0.3453(3) 0.0775(16) Uani 0.768(8) d A 1
H29A H 0.7706 0.7523 0.3442 0.093 Uiso 0.768(8) calc A 1
H29B H 0.8006 0.8885 0.3305 0.093 Uiso 0.768(8) calc A 1
C28A C 0.6331(3) 0.8684(4) 0.3664(2) 0.0732(9) Uani 0.232(8) d A 2
H28A H 0.704 0.8144 0.3531 0.088 Uiso 0.232(8) calc A 2
C29A C 0.6582(18) 0.9593(15) 0.3573(11) 0.092(7) Uani 0.232(8) d A 2
H29C H 0.5975 1.0243 0.3679 0.11 Uiso 0.232(8) calc A 2
H29D H 0.7403 0.972 0.339 0.11 Uiso 0.232(8) calc A 2
C1 C 0.2126(2) 0.6197(2) 0.46591(15) 0.0399(5) Uani 1 d . .
C2 C 0.3219(2) 0.6815(2) 0.44187(16) 0.0412(5) Uani 1 d . .
C3 C 0.3117(3) 0.8035(2) 0.4385(2) 0.0548(6) Uani 1 d . .
H3 H 0.2342 0.8472 0.4531 0.066 Uiso 1 calc . .
C4 C 0.4123(3) 0.8613(3) 0.4143(2) 0.0609(7) Uani 1 d . .
H4 H 0.4028 0.9447 0.4128 0.073 Uiso 1 calc . .
C5 C 0.5273(3) 0.8018(3) 0.39199(18) 0.0510(6) Uani 1 d . .
C6 C 0.5370(3) 0.6801(3) 0.39558(18) 0.0529(6) Uani 1 d . .
H6 H 0.6144 0.6365 0.3807 0.063 Uiso 1 calc . .
C7 C 0.4373(3) 0.6213(2) 0.42006(18) 0.0475(6) Uani 1 d . .
H7 H 0.4474 0.5382 0.4221 0.057 Uiso 1 calc . .
C8 C -0.1332(2) 0.4328(2) 0.31515(16) 0.0410(5) Uani 1 d . .
C9 C -0.2021(3) 0.3967(2) 0.21324(17) 0.0476(6) Uani 1 d . .
C10 C -0.3236(3) 0.3142(3) 0.1745(2) 0.0695(8) Uani 1 d . .
C11 C -0.3837(4) 0.2834(4) 0.0804(2) 0.0825(10) Uani 1 d . .
H11 H -0.4677 0.2286 0.0541 0.099 Uiso 1 calc . .
C12 C -0.3296(4) 0.3270(3) 0.0231(2) 0.0779(10) Uani 1 d . .
C13 C -0.2091(4) 0.4086(4) 0.0631(2) 0.0827(10) Uani 1 d . .
H13 H -0.1695 0.4407 0.0244 0.099 Uiso 1 calc . .
C14 C -0.1425(3) 0.4460(3) 0.1589(2) 0.0653(8) Uani 1 d . .
C15 C -0.2438(3) 0.8023(3) 0.6258(2) 0.0704(8) Uani 1 d . .
H15A H -0.2619 0.72 0.6335 0.084 Uiso 1 calc . .
H15B H -0.3356 0.8325 0.6007 0.084 Uiso 1 calc . .
C16 C -0.1676(5) 0.8909(4) 0.7144(3) 0.1042(14) Uani 1 d . .
H16A H -0.1207 0.8462 0.7584 0.125 Uiso 1 calc . .
H16B H -0.2334 0.9462 0.7417 0.125 Uiso 1 calc . .
C17 C -0.0640(4) 0.9049(3) 0.5977(3) 0.0822(10) Uani 1 d . .
H17A H -0.0994 0.9615 0.5605 0.099 Uiso 1 calc . .
H17B H 0.0325 0.8858 0.5932 0.099 Uiso 1 calc . .
C18 C -0.0083(5) 0.5355(4) 0.2018(3) 0.1009(15) Uani 1 d . .
H18 H 0.0092 0.5599 0.2706 0.121 Uiso 1 calc . .
C19 C -0.3958(6) 0.2914(5) -0.0803(2) 0.1210(18) Uani 1 d . .
H19 H -0.4783 0.2388 -0.0809 0.145 Uiso 1 calc . .
C20 C -0.3888(5) 0.2653(6) 0.2358(3) 0.133(2) Uani 1 d . .
H20 H -0.326 0.2969 0.3005 0.159 Uiso 1 calc . .
C21 C -0.5329(9) 0.3149(7) 0.2353(5) 0.197(4) Uani 1 d . .
H21A H -0.523 0.4062 0.2534 0.296 Uiso 1 calc . .
H21B H -0.5975 0.2822 0.173 0.296 Uiso 1 calc . .
H21C H -0.571 0.2882 0.2791 0.296 Uiso 1 calc . .
C22 C -0.4027(9) 0.1265(8) 0.2084(6) 0.218(4) Uani 1 d . .
H22A H -0.4454 0.0994 0.2501 0.328 Uiso 1 calc . .
H22B H -0.4629 0.0934 0.1447 0.328 Uiso 1 calc . .
H22C H -0.309 0.0955 0.2122 0.328 Uiso 1 calc . .
C23 C -0.3371(6) 0.1942(5) -0.1339(3) 0.136(2) Uani 1 d . .
H23A H -0.2859 0.1455 -0.0951 0.204 Uiso 1 calc . .
H23B H -0.4126 0.1401 -0.1844 0.204 Uiso 1 calc . .
H23C H -0.2715 0.2289 -0.1597 0.204 Uiso 1 calc . .
C24 C -0.4751(7) 0.3784(5) -0.1132(3) 0.162(3) Uani 1 d . .
H24A H -0.5043 0.4368 -0.0626 0.243 Uiso 1 calc . .
H24B H -0.4181 0.4243 -0.1377 0.243 Uiso 1 calc . .
H24C H -0.5592 0.3355 -0.1625 0.243 Uiso 1 calc . .
C25 C 0.1190(5) 0.4726(6) 0.1791(5) 0.150(2) Uani 1 d . .
H25A H 0.1272 0.3961 0.1972 0.225 Uiso 1 calc . .
H25B H 0.1078 0.4518 0.1124 0.225 Uiso 1 calc . .
H25C H 0.2045 0.5292 0.2128 0.225 Uiso 1 calc . .
C26 C -0.0231(7) 0.6531(5) 0.1746(5) 0.159(3) Uani 1 d . .
H26A H -0.106 0.6927 0.1898 0.238 Uiso 1 calc . .
H26B H 0.0619 0.7103 0.2083 0.238 Uiso 1 calc . .
H26C H -0.0349 0.633 0.1079 0.238 Uiso 1 calc . .
C27 C -0.0625(5) 0.9635(4) 0.6947(3) 0.1150(15) Uani 1 d . .
H27A H 0.0324 0.9631 0.7362 0.138 Uiso 1 calc . .
H27B H -0.0866 1.051 0.7045 0.138 Uiso 1 calc . .
Mo1 Mo -0.05327(2) 0.58167(2) 0.50920(2) 0.03665(8) Uani 1 d . .
O1 O 0.10803(16) 0.67888(14) 0.48471(11) 0.0408(4) Uani 1 d . .
O2 O 0.22157(16) 0.50613(14) 0.46569(11) 0.0395(3) Uani 1 d . .
O3 O -0.16049(16) 0.53414(14) 0.36737(10) 0.0398(3) Uani 1 d . .
O4 O 0.04815(16) 0.63871(14) 0.65311(11) 0.0410(4) Uani 1 d . .
O5 O -0.1559(2) 0.79246(17) 0.56471(13) 0.0574(5) Uani 1 d . .

loop_
_atom_site_aniso_label
_atom_site_aniso_U_11
_atom_site_aniso_U_22
_atom_site_aniso_U_33
_atom_site_aniso_U_23
_atom_site_aniso_U_13
_atom_site_aniso_U_12
C28 0.064(2) 0.096(3) 0.0576(19) 0.0227(18) 0.0155(15) -0.0122(18)
C29 0.069(3) 0.081(3) 0.103(4) 0.047(3) 0.039(3) 0.005(2)
C28A 0.064(2) 0.096(3) 0.0576(19) 0.0227(18) 0.0155(15) -0.0122(18)
C29A 0.089(11) 0.110(14) 0.095(12) 0.059(10) 0.027(9) -0.040(10)
C1 0.0431(12) 0.0404(12) 0.0363(12) 0.0112(9) 0.0114(9) 0.0103(10)
C2 0.0416(12) 0.0430(12) 0.0371(12) 0.0108(10) 0.0092(10) 0.0065(10)
C3 0.0547(15) 0.0472(14) 0.0691(18) 0.0210(13) 0.0243(13) 0.0114(12)
C4 0.0638(17) 0.0523(16) 0.0740(19) 0.0276(14) 0.0219(15) 0.0014(13)
C5 0.0489(14) 0.0596(16) 0.0422(13) 0.0170(12) 0.0064(11) -0.0041(12)
C6 0.0409(13) 0.0680(17) 0.0509(15) 0.0173(13) 0.0153(11) 0.0074(12)
C7 0.0457(13) 0.0503(14) 0.0503(14) 0.0186(11) 0.0156(11) 0.0102(11)
C8 0.0436(12) 0.0455(13) 0.0367(12) 0.0137(10) 0.0143(10) 0.0077(10)
C9 0.0536(14) 0.0516(14) 0.0378(12) 0.0140(11) 0.0125(11) 0.0163(11)
C10 0.0639(18) 0.087(2) 0.0497(16) 0.0207(16) 0.0026(14) -0.0064(16)
C11 0.078(2) 0.096(3) 0.0538(19) 0.0120(18) -0.0042(16) -0.0009(19)
C12 0.092(2) 0.086(2) 0.0403(16) 0.0065(16) 0.0052(16) 0.030(2)
C13 0.116(3) 0.099(3) 0.0458(17) 0.0294(18) 0.0349(19) 0.024(2)
C14 0.081(2) 0.0725(19) 0.0445(15) 0.0145(14) 0.0243(14) 0.0068(16)
C15 0.0712(19) 0.0638(18) 0.077(2) 0.0098(16) 0.0351(17) 0.0211(15)
C16 0.115(3) 0.118(3) 0.064(2) -0.002(2) 0.032(2) 0.001(3)
C17 0.104(3) 0.0425(16) 0.102(3) 0.0109(17) 0.044(2) 0.0120(16)
C18 0.124(3) 0.125(4) 0.055(2) 0.023(2) 0.033(2) -0.039(3)
C19 0.152(4) 0.146(4) 0.0404(19) 0.011(2) 0.004(2) 0.058(3)
C20 0.102(3) 0.198(6) 0.080(3) 0.047(3) -0.011(2) -0.083(4)
C21 0.242(8) 0.161(6) 0.227(8) 0.016(5) 0.177(7) -0.022(6)
C22 0.217(8) 0.202(8) 0.336(12) 0.195(8) 0.116(8) 0.034(6)
C23 0.172(5) 0.150(4) 0.045(2) -0.009(2) 0.004(2) 0.064(4)
C24 0.241(7) 0.153(5) 0.049(2) 0.013(3) -0.014(3) 0.100(5)
C25 0.088(3) 0.181(6) 0.190(6) 0.077(5) 0.031(4) -0.017(4)
C26 0.189(6) 0.100(4) 0.197(7) 0.025(4) 0.092(5) -0.024(4)
C27 0.132(4) 0.096(3) 0.087(3) -0.008(2) 0.018(3) -0.028(3)
Mo1 0.04008(12) 0.03676(12) 0.03630(12) 0.01249(8) 0.01420(8) 0.01237(8)
O1 0.0450(9) 0.0363(8) 0.0454(9) 0.0137(7) 0.0181(7) 0.0128(7)
O2 0.0417(8) 0.0387(8) 0.0427(9) 0.0142(7) 0.0172(7) 0.0130(7)
O3 0.0436(8) 0.0422(8) 0.0371(8) 0.0151(7) 0.0133(7) 0.0145(7)
O4 0.0454(9) 0.0410(8) 0.0366(8) 0.0104(7) 0.0128(7) 0.0124(7)
O5 0.0624(11) 0.0516(10) 0.0608(12) 0.0193(9) 0.0189(9) 0.0172(9)

loop_
_atom_type_symbol
_atom_type_description
_atom_type_scat_dispersion_real
_atom_type_scat_dispersion_imag
_atom_type_scat_source
C C 0.0033 0.0016 'International Tables Vol C Tables 4.2.6.8 and 6.1.1.4'
H H 0 0 'International Tables Vol C Tables 4.2.6.8 and 6.1.1.4'
Mo Mo -1.6832 0.6857 'International Tables Vol C Tables 4.2.6.8 and 6.1.1.4'
O O 0.0106 0.006 'International Tables Vol C Tables 4.2.6.8 and 6.1.1.4'

loop_
_geom_angle_atom_site_label_1
_geom_angle_atom_site_label_2
_geom_angle_atom_site_label_3
_geom_angle
_geom_angle_site_symmetry_1
_geom_angle_site_symmetry_3
C29 C28 C5 130.5(4) . .
C29 C28 H28 114.8 . .
C5 C28 H28 114.8 . .
C28 C29 H29A 120 . .
C28 C29 H29B 120 . .
H29A C29 H29B 120 . .
H29C C29A H29D 120 . .
O1 C1 O2 121.0(2) . .
O1 C1 C2 119.6(2) . .
O2 C1 C2 119.46(19) . .
C7 C2 C3 117.5(2) . .
C7 C2 C1 122.0(2) . .
C3 C2 C1 120.4(2) . .
C4 C3 C2 120.8(3) . .
C4 C3 H3 119.6 . .
C2 C3 H3 119.6 . .
C3 C4 C5 122.1(3) . .
C3 C4 H4 118.9 . .
C5 C4 H4 118.9 . .
C4 C5 C6 116.9(3) . .
C4 C5 C28 120.0(3) . .
C6 C5 C28 123.1(3) . .
C7 C6 C5 121.6(2) . .
C7 C6 H6 119.2 . .
C5 C6 H6 119.2 . .
C6 C7 C2 121.1(2) . .
C6 C7 H7 119.4 . .
C2 C7 H7 119.4 . .
O3 C8 O4 121.9(2) . 2_566
O3 C8 C9 119.3(2) . .
O4 C8 C9 118.8(2) 2_566 .
C14 C9 C10 121.1(3) . .
C14 C9 C8 118.8(2) . .
C10 C9 C8 120.0(2) . .
C11 C10 C9 118.2(3) . .
C11 C10 C20 121.8(3) . .
C9 C10 C20 119.9(3) . .
C12 C11 C10 123.6(3) . .
C12 C11 H11 118.2 . .
C10 C11 H11 118.2 . .
C11 C12 C13 117.2(3) . .
C11 C12 C19 123.0(4) . .
C13 C12 C19 119.8(4) . .
C12 C13 C14 122.7(3) . .
C12 C13 H13 118.7 . .
C14 C13 H13 118.7 . .
C9 C14 C13 117.3(3) . .
C9 C14 C18 120.8(3) . .
C13 C14 C18 121.9(3) . .
O5 C15 C16 106.7(3) . .
O5 C15 H15A 110.4 . .
C16 C15 H15A 110.4 . .
O5 C15 H15B 110.4 . .
C16 C15 H15B 110.4 . .
H15A C15 H15B 108.6 . .
C15 C16 C27 106.2(3) . .
C15 C16 H16A 110.5 . .
C27 C16 H16A 110.5 . .
C15 C16 H16B 110.5 . .
C27 C16 H16B 110.5 . .
H16A C16 H16B 108.7 . .
O5 C17 C27 106.8(3) . .
O5 C17 H17A 110.4 . .
C27 C17 H17A 110.4 . .
O5 C17 H17B 110.4 . .
C27 C17 H17B 110.4 . .
H17A C17 H17B 108.6 . .
C26 C18 C25 110.4(4) . .
C26 C18 C14 112.7(4) . .
C25 C18 C14 111.4(4) . .
C26 C18 H18 107.3 . .
C25 C18 H18 107.3 . .
C14 C18 H18 107.3 . .
C24 C19 C23 124.8(4) . .
C24 C19 C12 116.7(4) . .
C23 C19 C12 115.6(4) . .
C24 C19 H19 95.7 . .
C23 C19 H19 95.7 . .
C12 C19 H19 95.7 . .
C22 C20 C10 112.6(5) . .
C22 C20 C21 109.9(5) . .
C10 C20 C21 110.1(5) . .
C22 C20 H20 108 . .
C10 C20 H20 108 . .
C21 C20 H20 108 . .
C20 C21 H21A 109.5 . .
C20 C21 H21B 109.5 . .
H21A C21 H21B 109.5 . .
C20 C21 H21C 109.5 . .
H21A C21 H21C 109.5 . .
H21B C21 H21C 109.5 . .
C20 C22 H22A 109.5 . .
C20 C22 H22B 109.5 . .
H22A C22 H22B 109.5 . .
C20 C22 H22C 109.5 . .
H22A C22 H22C 109.5 . .
H22B C22 H22C 109.5 . .
C19 C23 H23A 109.5 . .
C19 C23 H23B 109.5 . .
H23A C23 H23B 109.5 . .
C19 C23 H23C 109.5 . .
H23A C23 H23C 109.5 . .
H23B C23 H23C 109.5 . .
C19 C24 H24A 109.5 . .
C19 C24 H24B 109.5 . .
H24A C24 H24B 109.5 . .
C19 C24 H24C 109.5 . .
H24A C24 H24C 109.5 . .
H24B C24 H24C 109.5 . .
C18 C25 H25A 109.5 . .
C18 C25 H25B 109.5 . .
H25A C25 H25B 109.5 . .
C18 C25 H25C 109.5 . .
H25A C25 H25C 109.5 . .
H25B C25 H25C 109.5 . .
C18 C26 H26A 109.5 . .
C18 C26 H26B 109.5 . .
H26A C26 H26B 109.5 . .
C18 C26 H26C 109.5 . .
H26A C26 H26C 109.5 . .
H26B C26 H26C 109.5 . .
C16 C27 C17 107.2(3) . .
C16 C27 H27A 110.3 . .
C17 C27 H27A 110.3 . .
C16 C27 H27B 110.3 . .
C17 C27 H27B 110.3 . .
H27A C27 H27B 108.5 . .
Mo1 Mo1 O1 91.59(4) 2_566 .
Mo1 Mo1 O2 91.83(4) 2_566 2_566
O1 Mo1 O2 176.58(5) . 2_566
Mo1 Mo1 O3 92.48(4) 2_566 .
O1 Mo1 O3 89.02(6) . .
O2 Mo1 O3 90.62(6) 2_566 .
Mo1 Mo1 O4 90.79(4) 2_566 .
O1 Mo1 O4 91.02(6) . .
O2 Mo1 O4 89.14(6) 2_566 .
O3 Mo1 O4 176.73(5) . .
C1 O1 Mo1 118.00(15) . .
C1 O2 Mo1 117.56(14) . 2_566
C8 O3 Mo1 116.94(14) . .
C8 O4 Mo1 117.90(14) 2_566 .
C17 O5 C15 107.7(2) . .

loop_
_geom_bond_atom_site_label_1
_geom_bond_atom_site_label_2
_geom_bond_distance
_geom_bond_site_symmetry_2
C28 C29 1.247(5) .
C28 C5 1.483(4) .
C28 H28 0.95 .
C29 H29A 0.95 .
C29 H29B 0.95 .
C29A H29C 0.95 .
C29A H29D 0.95 .
C1 O1 1.279(3) .
C1 O2 1.280(3) .
C1 C2 1.464(3) .
C2 C7 1.391(3) .
C2 C3 1.391(3) .
C3 C4 1.373(4) .
C3 H3 0.95 .
C4 C5 1.387(4) .
C4 H4 0.95 .
C5 C6 1.388(4) .
C6 C7 1.375(4) .
C6 H6 0.95 .
C7 H7 0.95 .
C8 O3 1.271(3) .
C8 O4 1.271(3) 2_566
C8 C9 1.496(3) .
C9 C14 1.385(4) .
C9 C10 1.394(4) .
C10 C11 1.378(4) .
C10 C20 1.508(5) .
C11 C12 1.358(5) .
C11 H11 0.95 .
C12 C13 1.382(5) .
C12 C19 1.512(4) .
C13 C14 1.409(4) .
C13 H13 0.95 .
C14 C18 1.530(5) .
C15 O5 1.434(3) .
C15 C16 1.461(5) .
C15 H15A 0.99 .
C15 H15B 0.99 .
C16 C27 1.463(6) .
C16 H16A 0.99 .
C16 H16B 0.99 .
C17 O5 1.433(4) .
C17 C27 1.470(5) .
C17 H17A 0.99 .
C17 H17B 0.99 .
C18 C26 1.501(7) .
C18 C25 1.512(7) .
C18 H18 1 .
C19 C24 1.386(6) .
C19 C23 1.399(6) .
C19 H19 1 .
C20 C22 1.489(9) .
C20 C21 1.523(9) .
C20 H20 1 .
C21 H21A 0.98 .
C21 H21B 0.98 .
C21 H21C 0.98 .
C22 H22A 0.98 .
C22 H22B 0.98 .
C22 H22C 0.98 .
C23 H23A 0.98 .
C23 H23B 0.98 .
C23 H23C 0.98 .
C24 H24A 0.98 .
C24 H24B 0.98 .
C24 H24C 0.98 .
C25 H25A 0.98 .
C25 H25B 0.98 .
C25 H25C 0.98 .
C26 H26A 0.98 .
C26 H26B 0.98 .
C26 H26C 0.98 .
C27 H27A 0.99 .
C27 H27B 0.99 .
Mo1 Mo1 2.1012(3) 2_566
Mo1 O1 2.1023(16) .
Mo1 O2 2.1058(16) 2_566
Mo1 O3 2.1063(15) .
Mo1 O4 2.1187(15) .
O2 Mo1 2.1058(16) 2_566
O4 C8 1.271(3) 2_566

loop_
_platon_squeeze_void_nr
_platon_squeeze_void_average_x
_platon_squeeze_void_average_y
_platon_squeeze_void_average_z
_platon_squeeze_void_volume
_platon_squeeze_void_count_electrons
_platon_squeeze_void_content
1 0.000 0.000 0.000 250 45 ' '
